data_7222477
loop_
_publ_author_name
'Redshaw, Carl'
'Walton, Mark'
'Elsegood, Mark Robert James'
'Prior, Timothy J.'
'Michiue, Kenji'

_publ_section_title
;
 Vanadium(V) tetra-phenolate complexes: Synthesis, structural studies and
 ethylene homo-(co-)polymerization capability
;
_journal_name_full 'RSC Adv.'
_journal_paper_doi 10.1039/C5RA20177B
_journal_year 2015
_chemical_formula_moiety
;
C78 H116 O10 V2, 2(C4 H8 O)
;
_chemical_formula_sum 'C86 H132 O12 V2'
_chemical_formula_weight 1459.80
_chemical_name_systematic
;
 ?
;
_space_group_IT_number 61
_symmetry_cell_setting orthorhombic
_symmetry_space_group_name_Hall '-P 2ac 2ab'
_symmetry_space_group_name_H-M 'P b c a'
_atom_sites_solution_hydrogens geom
_atom_sites_solution_primary direct
_atom_sites_solution_secondary difmap
_audit_creation_method SHELXL-97
_audit_update_record
;
2015-06-02 deposited with the CCDC.
2015-10-07 downloaded from the CCDC.
;
_cell_angle_alpha 90.00
_cell_angle_beta 90.00
_cell_angle_gamma 90.00
_cell_formula_units_Z 4
_cell_length_a 23.8164(16)
_cell_length_b 18.9585(7)
_cell_length_c 18.6002(6)
_cell_measurement_reflns_used 34672
_cell_measurement_temperature 100(2)
_cell_measurement_theta_max 3.0
_cell_measurement_theta_min 27.5
_cell_volume 8398.4(7)
_computing_cell_refinement
;
CrystalClear-SM Expert 3.1 b22 (Rigaku, 20112)
;
_computing_data_collection
;
CrystalClear-SM Expert 3.1 b22 (Rigaku, 20112)
;
_computing_data_reduction
;
CrystalClear-SM Expert 3.1 b22 (Rigaku, 20112)
;
_computing_structure_refinement 'SHELXL-97 (Sheldrick, 1997)'
_computing_structure_solution 'SHELXS-86 (Shldrick, 2008)'
_diffrn_ambient_temperature 100(2)
_diffrn_detector CCD
_diffrn_detector_area_resol_mean 28.5714
_diffrn_measured_fraction_theta_full 0.995
_diffrn_measured_fraction_theta_max 0.965
_diffrn_measurement_device
;
AFC12 (Right): Kappa 3 circle
;
_diffrn_measurement_device_type
;
Rigaku Saturn724+ (2x2 bin mode)
;
_diffrn_measurement_method 'profile data from \w-scans'
_diffrn_measurement_specimen_support MiTeGen
_diffrn_radiation_monochromator Confocal
_diffrn_radiation_type 'Mo K\a'
_diffrn_radiation_wavelength 0.71075
_diffrn_reflns_av_R_equivalents 0.1195
_diffrn_reflns_av_sigmaI/netI 0.1006
_diffrn_reflns_limit_h_max 26
_diffrn_reflns_limit_h_min -27
_diffrn_reflns_limit_k_max 24
_diffrn_reflns_limit_k_min -24
_diffrn_reflns_limit_l_max 22
_diffrn_reflns_limit_l_min -24
_diffrn_reflns_number 57655
_diffrn_reflns_theta_full 25.30
_diffrn_reflns_theta_max 27.46
_diffrn_reflns_theta_min 2.99
_diffrn_source 'Rotating Anode'
_exptl_absorpt_coefficient_mu 0.279
_exptl_absorpt_correction_T_max 0.9917
_exptl_absorpt_correction_T_min 0.9753
_exptl_absorpt_correction_type multi-scan
_exptl_absorpt_process_details
;
A multi-scan absorption correction was implemented
within Rigaku CrystalClear. 

Tmax = 1; Tmin = 0.511
;
_exptl_crystal_colour orange
_exptl_crystal_density_diffrn 1.155
_exptl_crystal_density_method 'not measured'
_exptl_crystal_description chip
_exptl_crystal_F_000 3160
_exptl_crystal_size_max 0.09
_exptl_crystal_size_mid 0.08
_exptl_crystal_size_min 0.03
_refine_diff_density_max 0.346
_refine_diff_density_min -0.454
_refine_diff_density_rms 0.061
_refine_ls_extinction_method none
_refine_ls_goodness_of_fit_ref 0.913
_refine_ls_hydrogen_treatment mixed
_refine_ls_matrix_type full
_refine_ls_number_parameters 464
_refine_ls_number_reflns 9280
_refine_ls_number_restraints 0
_refine_ls_restrained_S_all 0.913
_refine_ls_R_factor_all 0.1029
_refine_ls_R_factor_gt 0.0484
_refine_ls_shift/su_max 0.001
_refine_ls_shift/su_mean 0.000
_refine_ls_structure_factor_coef Fsqd
_refine_ls_weighting_details 'calc w=1/[\s^2^(Fo^2^)+(0.0455P)^2^] where P=(Fo^2^+2Fc^2^)/3'
_refine_ls_weighting_scheme calc
_refine_ls_wR_factor_gt 0.0974
_refine_ls_wR_factor_ref 0.1110
_reflns_number_gt 5352
_reflns_number_total 9280
_reflns_threshold_expression >2sigma(I)
_cod_data_source_file c5ra20177b2.cif
_cod_data_source_block 1
_cod_database_code 7222477

loop_
_symmetry_equiv_pos_as_xyz
'x, y, z'
'-x+1/2, -y, z+1/2'
'x+1/2, -y+1/2, -z'
'-x, y+1/2, -z+1/2'
'-x, -y, -z'
'x-1/2, y, -z-1/2'
'-x-1/2, y-1/2, z'
'x, -y-1/2, z-1/2'

loop_
_atom_site_label
_atom_site_type_symbol
_atom_site_fract_x
_atom_site_fract_y
_atom_site_fract_z
_atom_site_U_iso_or_equiv
_atom_site_adp_type
_atom_site_occupancy
_atom_site_symmetry_multiplicity
_atom_site_calc_flag
_atom_site_refinement_flags
V1 V 0.338045(16) 0.253793(19) 0.006378(17) 0.01355(10) Uani 1 1 d .
O3 O 0.33517(7) 0.26537(7) 0.09080(7) 0.0181(4) Uani 1 1 d .
C1 C 0.44978(9) 0.24534(11) 0.05005(10) 0.0131(5) Uani 1 1 d .
O1 O 0.41391(6) 0.25882(7) -0.00669(7) 0.0141(3) Uani 1 1 d .
C2 C 0.48274(10) 0.30003(11) 0.07892(11) 0.0144(5) Uani 1 1 d .
C3 C 0.51474(10) 0.28379(12) 0.13944(11) 0.0164(5) Uani 1 1 d .
H3 H 0.5372 0.3199 0.1601 0.020 Uiso 1 1 calc R
C4 C 0.51547(10) 0.21668(12) 0.17140(11) 0.0154(5) Uani 1 1 d .
C5 C 0.48466(10) 0.16400(11) 0.13838(11) 0.0156(5) Uani 1 1 d .
H5 H 0.4854 0.1178 0.1581 0.019 Uiso 1 1 calc R
C6 C 0.45254(10) 0.17678(11) 0.07688(10) 0.0132(5) Uani 1 1 d .
C7 C 0.48489(10) 0.37312(11) 0.04338(11) 0.0170(5) Uani 1 1 d .
C8 C 0.42658(10) 0.40835(11) 0.04232(12) 0.0212(6) Uani 1 1 d .
H8A H 0.4031 0.3857 0.0057 0.032 Uiso 1 1 calc R
H8B H 0.4307 0.4586 0.0310 0.032 Uiso 1 1 calc R
H8C H 0.4088 0.4032 0.0896 0.032 Uiso 1 1 calc R
C9 C 0.50703(11) 0.36430(12) -0.03411(11) 0.0202(6) Uani 1 1 d .
H9A H 0.5446 0.3433 -0.0328 0.030 Uiso 1 1 calc R
H9B H 0.5089 0.4105 -0.0575 0.030 Uiso 1 1 calc R
H9C H 0.4817 0.3334 -0.0612 0.030 Uiso 1 1 calc R
C10 C 0.52549(11) 0.42290(12) 0.08277(12) 0.0238(6) Uani 1 1 d .
H10A H 0.5126 0.4299 0.1323 0.036 Uiso 1 1 calc R
H10B H 0.5266 0.4685 0.0579 0.036 Uiso 1 1 calc R
H10C H 0.5632 0.4021 0.0832 0.036 Uiso 1 1 calc R
C11 C 0.55171(11) 0.20365(12) 0.23864(11) 0.0205(6) Uani 1 1 d .
C12 C 0.53902(12) 0.25929(13) 0.29634(11) 0.0300(6) Uani 1 1 d .
H12A H 0.5489 0.3062 0.2781 0.045 Uiso 1 1 calc R
H12B H 0.5611 0.2491 0.3396 0.045 Uiso 1 1 calc R
H12C H 0.4989 0.2581 0.3082 0.045 Uiso 1 1 calc R
C13 C 0.61399(11) 0.20817(16) 0.21800(13) 0.0344(7) Uani 1 1 d .
H13A H 0.6228 0.1711 0.1831 0.052 Uiso 1 1 calc R
H13B H 0.6372 0.2019 0.2611 0.052 Uiso 1 1 calc R
H13C H 0.6217 0.2544 0.1967 0.052 Uiso 1 1 calc R
C14 C 0.54021(12) 0.13093(12) 0.27109(12) 0.0267(6) Uani 1 1 d .
H14A H 0.5000 0.1262 0.2812 0.040 Uiso 1 1 calc R
H14B H 0.5615 0.1257 0.3159 0.040 Uiso 1 1 calc R
H14C H 0.5518 0.0943 0.2370 0.040 Uiso 1 1 calc R
C15 C 0.42217(10) 0.11576(11) 0.03852(10) 0.0133(5) Uani 1 1 d .
H15 H 0.4095 0.1347 -0.0090 0.016 Uiso 1 1 calc R
C16 C 0.46279(10) 0.05491(11) 0.02187(10) 0.0126(5) Uani 1 1 d .
C17 C 0.51944(10) 0.06786(11) 0.00756(11) 0.0151(5) Uani 1 1 d .
H17 H 0.5335 0.1145 0.0124 0.018 Uiso 1 1 calc R
C18 C 0.44423(10) -0.01447(11) 0.01351(11) 0.0151(5) Uani 1 1 d .
H18 H 0.4059 -0.0254 0.0224 0.018 Uiso 1 1 calc R
C19 C 0.31609(10) 0.11580(11) 0.05645(10) 0.0123(5) Uani 1 1 d .
O2 O 0.31266(6) 0.16350(7) 0.00057(7) 0.0143(3) Uani 1 1 d .
C20 C 0.36912(10) 0.09239(11) 0.07816(10) 0.0120(5) Uani 1 1 d .
C21 C 0.37266(10) 0.04665(11) 0.13696(10) 0.0146(5) Uani 1 1 d .
H21 H 0.4086 0.0316 0.1529 0.017 Uiso 1 1 calc R
C22 C 0.32550(10) 0.02259(11) 0.17268(11) 0.0157(5) Uani 1 1 d .
C23 C 0.27347(10) 0.04482(11) 0.14726(11) 0.0157(5) Uani 1 1 d .
H23 H 0.2408 0.0275 0.1706 0.019 Uiso 1 1 calc R
C24 C 0.26639(10) 0.09099(11) 0.08956(11) 0.0136(5) Uani 1 1 d .
C25 C 0.32881(10) -0.02849(12) 0.23680(11) 0.0210(6) Uani 1 1 d .
C26 C 0.30019(12) -0.09863(12) 0.21688(13) 0.0309(7) Uani 1 1 d .
H26A H 0.2607 -0.0899 0.2049 0.046 Uiso 1 1 calc R
H26B H 0.3024 -0.1312 0.2577 0.046 Uiso 1 1 calc R
H26C H 0.3192 -0.1195 0.1753 0.046 Uiso 1 1 calc R
C27 C 0.29861(13) 0.00378(14) 0.30196(12) 0.0359(7) Uani 1 1 d .
H27A H 0.3166 0.0485 0.3149 0.054 Uiso 1 1 calc R
H27B H 0.3008 -0.0289 0.3427 0.054 Uiso 1 1 calc R
H27C H 0.2591 0.0123 0.2898 0.054 Uiso 1 1 calc R
C28 C 0.38927(12) -0.04451(15) 0.25774(14) 0.0376(7) Uani 1 1 d .
H28A H 0.4089 -0.0655 0.2167 0.056 Uiso 1 1 calc R
H28B H 0.3897 -0.0776 0.2982 0.056 Uiso 1 1 calc R
H28C H 0.4082 -0.0007 0.2718 0.056 Uiso 1 1 calc R
C29 C 0.20796(10) 0.11311(11) 0.06360(11) 0.0163(5) Uani 1 1 d .
C30 C 0.16128(10) 0.07292(12) 0.10337(12) 0.0209(5) Uani 1 1 d .
H30A H 0.1666 0.0221 0.0967 0.031 Uiso 1 1 calc R
H30B H 0.1247 0.0868 0.0840 0.031 Uiso 1 1 calc R
H30C H 0.1628 0.0842 0.1547 0.031 Uiso 1 1 calc R
C31 C 0.20063(11) 0.09625(13) -0.01711(11) 0.0224(6) Uani 1 1 d .
H31A H 0.2294 0.1212 -0.0449 0.034 Uiso 1 1 calc R
H31B H 0.1633 0.1116 -0.0330 0.034 Uiso 1 1 calc R
H31C H 0.2045 0.0453 -0.0247 0.034 Uiso 1 1 calc R
C32 C 0.19819(11) 0.19234(12) 0.07677(13) 0.0238(6) Uani 1 1 d .
H32A H 0.2052 0.2033 0.1275 0.036 Uiso 1 1 calc R
H32B H 0.1593 0.2044 0.0647 0.036 Uiso 1 1 calc R
H32C H 0.2238 0.2198 0.0465 0.036 Uiso 1 1 calc R
O4 O 0.34241(7) 0.24079(8) -0.11810(7) 0.0175(4) Uani 1 1 d .
C41 C 0.37131(12) 0.29564(13) -0.15766(11) 0.0259(6) Uani 1 1 d .
H41A H 0.4125 0.2897 -0.1539 0.031 Uiso 1 1 calc R
H41B H 0.3611 0.3428 -0.1389 0.031 Uiso 1 1 calc R
C42 C 0.35213(12) 0.28730(14) -0.23477(12) 0.0316(7) Uani 1 1 d .
H42A H 0.3735 0.2499 -0.2598 0.038 Uiso 1 1 calc R
H42B H 0.3558 0.3320 -0.2618 0.038 Uiso 1 1 calc R
C43 C 0.29098(13) 0.26673(15) -0.22506(13) 0.0366(7) Uani 1 1 d .
H43A H 0.2772 0.2393 -0.2668 0.044 Uiso 1 1 calc R
H43B H 0.2670 0.3090 -0.2189 0.044 Uiso 1 1 calc R
C44 C 0.29141(11) 0.22169(13) -0.15686(12) 0.0262(6) Uani 1 1 d .
H44A H 0.2578 0.2316 -0.1272 0.031 Uiso 1 1 calc R
H44B H 0.2917 0.1709 -0.1692 0.031 Uiso 1 1 calc R
O5 O 0.29387(7) 0.32424(8) -0.02333(7) 0.0174(4) Uani 1 1 d .
C51 C 0.26845(11) 0.37898(12) 0.01890(12) 0.0247(6) Uani 1 1 d .
H51A H 0.2963 0.4166 0.0282 0.030 Uiso 1 1 calc R
H51B H 0.2564 0.3595 0.0658 0.030 Uiso 1 1 calc R
C52 C 0.21837(11) 0.40971(12) -0.01970(13) 0.0255(6) Uani 1 1 d .
H52A H 0.2304 0.4264 -0.0677 0.031 Uiso 1 1 calc R
H52B H 0.2046 0.4511 0.0076 0.031 Uiso 1 1 calc R
C53 C 0.17067(12) 0.35753(14) -0.02876(15) 0.0354(7) Uani 1 1 d .
H53A H 0.1840 0.3163 -0.0556 0.053 Uiso 1 1 calc R
H53B H 0.1399 0.3800 -0.0552 0.053 Uiso 1 1 calc R
H53C H 0.1573 0.3425 0.0186 0.053 Uiso 1 1 calc R
O6 O 0.15741(10) -0.04378(14) 0.29322(11) 0.0700(8) Uani 1 1 d .
C61 C 0.12750(15) -0.07350(17) 0.23563(14) 0.0495(9) Uani 1 1 d .
H61A H 0.1449 -0.1187 0.2209 0.059 Uiso 1 1 calc R
H61B H 0.1278 -0.0411 0.1939 0.059 Uiso 1 1 calc R
C62 C 0.06847(13) -0.08568(16) 0.26044(13) 0.0426(8) Uani 1 1 d .
H62A H 0.0434 -0.0472 0.2442 0.051 Uiso 1 1 calc R
H62B H 0.0539 -0.1312 0.2422 0.051 Uiso 1 1 calc R
C63 C 0.07320(13) -0.08654(18) 0.34060(14) 0.0469(8) Uani 1 1 d .
H63A H 0.0807 -0.1348 0.3586 0.056 Uiso 1 1 calc R
H63B H 0.0386 -0.0683 0.3634 0.056 Uiso 1 1 calc R
C64 C 0.12250(14) -0.03828(16) 0.35476(14) 0.0449(8) Uani 1 1 d .
H64A H 0.1096 0.0109 0.3614 0.054 Uiso 1 1 calc R
H64B H 0.1430 -0.0533 0.3984 0.054 Uiso 1 1 calc R

loop_
_atom_site_aniso_label
_atom_site_aniso_U_11
_atom_site_aniso_U_22
_atom_site_aniso_U_33
_atom_site_aniso_U_23
_atom_site_aniso_U_13
_atom_site_aniso_U_12
V1 0.0125(2) 0.01441(18) 0.01370(16) 0.00133(16) -0.00071(15) 0.00157(19)
O3 0.0168(10) 0.0188(8) 0.0187(7) -0.0001(6) -0.0014(7) 0.0027(8)
C1 0.0116(12) 0.0145(11) 0.0131(9) -0.0005(9) 0.0017(8) 0.0024(11)
O1 0.0149(9) 0.0134(7) 0.0140(7) 0.0023(6) -0.0028(6) 0.0006(7)
C2 0.0135(14) 0.0144(11) 0.0153(10) 0.0000(9) 0.0022(9) -0.0003(11)
C3 0.0147(14) 0.0181(11) 0.0163(10) -0.0038(10) 0.0001(9) -0.0040(11)
C4 0.0125(14) 0.0188(11) 0.0150(10) 0.0012(10) -0.0003(9) 0.0017(11)
C5 0.0139(14) 0.0155(11) 0.0173(10) 0.0026(9) 0.0012(9) 0.0037(11)
C6 0.0109(13) 0.0143(11) 0.0145(10) -0.0005(9) 0.0021(9) 0.0002(10)
C7 0.0175(14) 0.0151(11) 0.0184(11) -0.0008(10) 0.0006(10) -0.0015(11)
C8 0.0223(16) 0.0150(12) 0.0264(12) 0.0041(10) 0.0014(11) 0.0026(11)
C9 0.0205(15) 0.0177(12) 0.0223(11) 0.0032(10) 0.0033(10) -0.0033(11)
C10 0.0271(16) 0.0176(12) 0.0267(12) 0.0022(10) -0.0018(11) -0.0038(12)
C11 0.0207(15) 0.0232(12) 0.0174(11) 0.0008(10) -0.0051(10) 0.0001(12)
C12 0.0383(18) 0.0314(14) 0.0203(11) -0.0012(11) -0.0093(11) -0.0002(14)
C13 0.0204(17) 0.0532(18) 0.0296(13) 0.0056(13) -0.0093(12) 0.0010(15)
C14 0.0321(17) 0.0269(13) 0.0212(11) 0.0029(11) -0.0099(11) 0.0048(13)
C15 0.0116(14) 0.0129(11) 0.0153(10) -0.0008(9) 0.0007(9) -0.0006(10)
C16 0.0116(13) 0.0138(11) 0.0125(10) 0.0015(9) -0.0002(9) 0.0002(10)
C17 0.0161(14) 0.0105(10) 0.0186(11) -0.0009(9) -0.0003(10) -0.0007(10)
C18 0.0083(13) 0.0174(11) 0.0195(11) -0.0008(10) 0.0008(9) -0.0024(10)
C19 0.0163(13) 0.0110(10) 0.0095(9) -0.0016(9) -0.0010(9) 0.0027(10)
O2 0.0123(9) 0.0174(7) 0.0131(7) 0.0029(6) -0.0010(6) 0.0025(7)
C20 0.0100(13) 0.0111(10) 0.0148(10) -0.0023(9) 0.0009(9) 0.0002(10)
C21 0.0134(14) 0.0141(11) 0.0163(10) -0.0002(9) -0.0018(9) 0.0031(11)
C22 0.0174(15) 0.0157(11) 0.0140(10) -0.0015(9) -0.0003(9) 0.0009(11)
C23 0.0159(14) 0.0153(11) 0.0159(10) -0.0002(9) 0.0026(9) -0.0005(11)
C24 0.0127(14) 0.0132(11) 0.0148(10) -0.0031(9) -0.0001(9) 0.0008(10)
C25 0.0201(16) 0.0232(12) 0.0198(11) 0.0096(10) -0.0040(10) -0.0043(12)
C26 0.0377(19) 0.0240(13) 0.0310(13) 0.0107(11) -0.0023(12) -0.0010(13)
C27 0.049(2) 0.0402(16) 0.0186(12) 0.0076(12) 0.0002(12) -0.0054(16)
C28 0.0301(18) 0.0448(17) 0.0380(15) 0.0254(14) -0.0102(13) -0.0027(15)
C29 0.0124(13) 0.0182(12) 0.0184(11) 0.0007(10) -0.0005(9) 0.0012(11)
C30 0.0138(14) 0.0248(12) 0.0239(11) 0.0027(10) 0.0007(10) 0.0032(12)
C31 0.0131(14) 0.0301(13) 0.0240(12) 0.0027(11) -0.0058(10) -0.0009(12)
C32 0.0152(15) 0.0213(12) 0.0350(13) 0.0035(11) 0.0030(11) 0.0054(12)
O4 0.0186(10) 0.0191(8) 0.0148(7) 0.0030(6) -0.0020(6) -0.0026(8)
C41 0.0304(17) 0.0274(13) 0.0201(11) 0.0040(11) 0.0026(11) -0.0093(13)
C42 0.045(2) 0.0328(15) 0.0173(11) 0.0034(11) 0.0004(11) -0.0091(14)
C43 0.043(2) 0.0404(16) 0.0260(13) 0.0091(12) -0.0142(12) -0.0066(15)
C44 0.0226(16) 0.0348(14) 0.0212(11) -0.0010(11) -0.0074(11) -0.0050(13)
O5 0.0137(10) 0.0190(8) 0.0196(7) -0.0007(7) -0.0009(6) 0.0043(8)
C51 0.0248(16) 0.0196(12) 0.0297(13) -0.0084(11) -0.0031(11) 0.0058(12)
C52 0.0204(16) 0.0205(12) 0.0357(14) -0.0017(11) 0.0011(12) 0.0069(12)
C53 0.0287(19) 0.0304(14) 0.0470(15) -0.0049(13) -0.0080(13) 0.0085(14)
O6 0.0517(16) 0.116(2) 0.0421(12) -0.0219(13) 0.0092(11) -0.0457(16)
C61 0.069(3) 0.0542(19) 0.0251(14) 0.0006(14) 0.0042(15) -0.0265(19)
C62 0.045(2) 0.0469(17) 0.0363(15) -0.0075(14) -0.0063(14) -0.0084(17)
C63 0.040(2) 0.069(2) 0.0318(14) -0.0081(15) 0.0043(14) -0.0106(18)
C64 0.049(2) 0.0554(19) 0.0304(15) -0.0087(14) -0.0030(14) -0.0099(18)

loop_
_atom_type_symbol
_atom_type_description
_atom_type_scat_dispersion_real
_atom_type_scat_dispersion_imag
_atom_type_scat_source
C C 0.0033 0.0016 'International Tables Vol C Tables 4.2.6.8 and 6.1.1.4'
H H 0.0000 0.0000 'International Tables Vol C Tables 4.2.6.8 and 6.1.1.4'
O O 0.0106 0.0060 'International Tables Vol C Tables 4.2.6.8 and 6.1.1.4'
V V 0.3005 0.5294 'International Tables Vol C Tables 4.2.6.8 and 6.1.1.4'

loop_
_geom_angle_atom_site_label_1
_geom_angle_atom_site_label_2
_geom_angle_atom_site_label_3
_geom_angle
_geom_angle_site_symmetry_1
O3 V1 O5 100.20(7) .
O3 V1 O2 100.05(7) .
O5 V1 O2 119.29(7) .
O3 V1 O1 99.63(7) .
O5 V1 O1 120.16(7) .
O2 V1 O1 111.73(7) .
O3 V1 O4 178.12(7) .
O5 V1 O4 78.36(6) .
O2 V1 O4 81.73(6) .
O1 V1 O4 80.16(6) .
O1 C1 C6 118.37(19) .
O1 C1 C2 120.02(18) .
C6 C1 C2 121.61(19) .
C1 O1 V1 120.04(12) .
C3 C2 C1 116.78(19) .
C3 C2 C7 121.9(2) .
C1 C2 C7 121.27(19) .
C2 C3 C4 123.3(2) .
C2 C3 H3 118.4 .
C4 C3 H3 118.4 .
C5 C4 C3 117.37(19) .
C5 C4 C11 122.84(19) .
C3 C4 C11 119.7(2) .
C4 C5 C6 121.9(2) .
C4 C5 H5 119.0 .
C6 C5 H5 119.0 .
C1 C6 C5 118.7(2) .
C1 C6 C15 120.83(18) .
C5 C6 C15 120.42(18) .
C2 C7 C10 111.71(18) .
C2 C7 C8 111.50(19) .
C10 C7 C8 107.86(18) .
C2 C7 C9 108.39(18) .
C10 C7 C9 107.25(19) .
C8 C7 C9 110.04(18) .
C7 C8 H8A 109.5 .
C7 C8 H8B 109.5 .
H8A C8 H8B 109.5 .
C7 C8 H8C 109.5 .
H8A C8 H8C 109.5 .
H8B C8 H8C 109.5 .
C7 C9 H9A 109.5 .
C7 C9 H9B 109.5 .
H9A C9 H9B 109.5 .
C7 C9 H9C 109.5 .
H9A C9 H9C 109.5 .
H9B C9 H9C 109.5 .
C7 C10 H10A 109.5 .
C7 C10 H10B 109.5 .
H10A C10 H10B 109.5 .
C7 C10 H10C 109.5 .
H10A C10 H10C 109.5 .
H10B C10 H10C 109.5 .
C14 C11 C13 108.8(2) .
C14 C11 C12 107.95(18) .
C13 C11 C12 109.1(2) .
C14 C11 C4 111.40(19) .
C13 C11 C4 109.26(18) .
C12 C11 C4 110.32(19) .
C11 C12 H12A 109.5 .
C11 C12 H12B 109.5 .
H12A C12 H12B 109.5 .
C11 C12 H12C 109.5 .
H12A C12 H12C 109.5 .
H12B C12 H12C 109.5 .
C11 C13 H13A 109.5 .
C11 C13 H13B 109.5 .
H13A C13 H13B 109.5 .
C11 C13 H13C 109.5 .
H13A C13 H13C 109.5 .
H13B C13 H13C 109.5 .
C11 C14 H14A 109.5 .
C11 C14 H14B 109.5 .
H14A C14 H14B 109.5 .
C11 C14 H14C 109.5 .
H14A C14 H14C 109.5 .
H14B C14 H14C 109.5 .
C20 C15 C16 113.57(17) .
C20 C15 C6 112.50(16) .
C16 C15 C6 111.19(18) .
C20 C15 H15 106.3 .
C16 C15 H15 106.3 .
C6 C15 H15 106.3 .
C18 C16 C17 116.8(2) .
C18 C16 C15 122.0(2) .
C17 C16 C15 120.95(19) .
C18 C17 C16 121.8(2) 5_655
C18 C17 H17 119.1 5_655
C16 C17 H17 119.1 .
C17 C18 C16 121.4(2) 5_655
C17 C18 H18 119.3 5_655
C16 C18 H18 119.3 .
O2 C19 C20 118.62(19) .
O2 C19 C24 119.7(2) .
C20 C19 C24 121.63(19) .
C19 O2 V1 123.53(12) .
C21 C20 C19 118.5(2) .
C21 C20 C15 120.5(2) .
C19 C20 C15 121.01(18) .
C22 C21 C20 122.1(2) .
C22 C21 H21 118.9 .
C20 C21 H21 118.9 .
C21 C22 C23 117.4(2) .
C21 C22 C25 122.6(2) .
C23 C22 C25 120.0(2) .
C22 C23 C24 124.0(2) .
C22 C23 H23 118.0 .
C24 C23 H23 118.0 .
C23 C24 C19 116.3(2) .
C23 C24 C29 121.6(2) .
C19 C24 C29 122.14(19) .
C28 C25 C27 108.7(2) .
C28 C25 C22 111.9(2) .
C27 C25 C22 109.69(19) .
C28 C25 C26 107.9(2) .
C27 C25 C26 109.1(2) .
C22 C25 C26 109.54(18) .
C25 C26 H26A 109.5 .
C25 C26 H26B 109.5 .
H26A C26 H26B 109.5 .
C25 C26 H26C 109.5 .
H26A C26 H26C 109.5 .
H26B C26 H26C 109.5 .
C25 C27 H27A 109.5 .
C25 C27 H27B 109.5 .
H27A C27 H27B 109.5 .
C25 C27 H27C 109.5 .
H27A C27 H27C 109.5 .
H27B C27 H27C 109.5 .
C25 C28 H28A 109.5 .
C25 C28 H28B 109.5 .
H28A C28 H28B 109.5 .
C25 C28 H28C 109.5 .
H28A C28 H28C 109.5 .
H28B C28 H28C 109.5 .
C24 C29 C30 111.70(18) .
C24 C29 C32 110.74(19) .
C30 C29 C32 107.33(19) .
C24 C29 C31 110.63(18) .
C30 C29 C31 106.46(18) .
C32 C29 C31 109.84(18) .
C29 C30 H30A 109.5 .
C29 C30 H30B 109.5 .
H30A C30 H30B 109.5 .
C29 C30 H30C 109.5 .
H30A C30 H30C 109.5 .
H30B C30 H30C 109.5 .
C29 C31 H31A 109.5 .
C29 C31 H31B 109.5 .
H31A C31 H31B 109.5 .
C29 C31 H31C 109.5 .
H31A C31 H31C 109.5 .
H31B C31 H31C 109.5 .
C29 C32 H32A 109.5 .
C29 C32 H32B 109.5 .
H32A C32 H32B 109.5 .
C29 C32 H32C 109.5 .
H32A C32 H32C 109.5 .
H32B C32 H32C 109.5 .
C41 O4 C44 108.85(16) .
C41 O4 V1 116.74(12) .
C44 O4 V1 118.71(13) .
O4 C41 C42 105.25(19) .
O4 C41 H41A 110.7 .
C42 C41 H41A 110.7 .
O4 C41 H41B 110.7 .
C42 C41 H41B 110.7 .
H41A C41 H41B 108.8 .
C41 C42 C43 101.74(19) .
C41 C42 H42A 111.4 .
C43 C42 H42A 111.4 .
C41 C42 H42B 111.4 .
C43 C42 H42B 111.4 .
H42A C42 H42B 109.3 .
C42 C43 C44 103.6(2) .
C42 C43 H43A 111.0 .
C44 C43 H43A 111.0 .
C42 C43 H43B 111.0 .
C44 C43 H43B 111.0 .
H43A C43 H43B 109.0 .
O4 C44 C43 106.1(2) .
O4 C44 H44A 110.5 .
C43 C44 H44A 110.5 .
O4 C44 H44B 110.5 .
C43 C44 H44B 110.5 .
H44A C44 H44B 108.7 .
C51 O5 V1 128.26(13) .
O5 C51 C52 110.62(18) .
O5 C51 H51A 109.5 .
C52 C51 H51A 109.5 .
O5 C51 H51B 109.5 .
C52 C51 H51B 109.5 .
H51A C51 H51B 108.1 .
C51 C52 C53 113.2(2) .
C51 C52 H52A 108.9 .
C53 C52 H52A 108.9 .
C51 C52 H52B 108.9 .
C53 C52 H52B 108.9 .
H52A C52 H52B 107.8 .
C52 C53 H53A 109.5 .
C52 C53 H53B 109.5 .
H53A C53 H53B 109.5 .
C52 C53 H53C 109.5 .
H53A C53 H53C 109.5 .
H53B C53 H53C 109.5 .
C61 O6 C64 110.3(2) .
O6 C61 C62 107.6(2) .
O6 C61 H61A 110.2 .
C62 C61 H61A 110.2 .
O6 C61 H61B 110.2 .
C62 C61 H61B 110.2 .
H61A C61 H61B 108.5 .
C63 C62 C61 103.8(2) .
C63 C62 H62A 111.0 .
C61 C62 H62A 111.0 .
C63 C62 H62B 111.0 .
C61 C62 H62B 111.0 .
H62A C62 H62B 109.0 .
C62 C63 C64 103.0(2) .
C62 C63 H63A 111.2 .
C64 C63 H63A 111.2 .
C62 C63 H63B 111.2 .
C64 C63 H63B 111.2 .
H63A C63 H63B 109.1 .
O6 C64 C63 105.7(2) .
O6 C64 H64A 110.6 .
C63 C64 H64A 110.6 .
O6 C64 H64B 110.6 .
C63 C64 H64B 110.6 .
H64A C64 H64B 108.7 .

loop_
_geom_bond_atom_site_label_1
_geom_bond_atom_site_label_2
_geom_bond_distance
_geom_bond_site_symmetry_2
V1 O3 1.5871(14) .
V1 O5 1.7878(15) .
V1 O2 1.8187(15) .
V1 O1 1.8256(16) .
V1 O4 2.3307(13) .
C1 O1 1.382(2) .
C1 C6 1.394(3) .
C1 C2 1.407(3) .
C2 C3 1.394(3) .
C2 C7 1.536(3) .
C3 C4 1.404(3) .
C3 H3 0.9500 .
C4 C5 1.383(3) .
C4 C11 1.540(3) .
C5 C6 1.397(3) .
C5 H5 0.9500 .
C6 C15 1.540(3) .
C7 C10 1.537(3) .
C7 C8 1.541(3) .
C7 C9 1.544(3) .
C8 H8A 0.9800 .
C8 H8B 0.9800 .
C8 H8C 0.9800 .
C9 H9A 0.9800 .
C9 H9B 0.9800 .
C9 H9C 0.9800 .
C10 H10A 0.9800 .
C10 H10B 0.9800 .
C10 H10C 0.9800 .
C11 C14 1.530(3) .
C11 C13 1.534(3) .
C11 C12 1.535(3) .
C12 H12A 0.9800 .
C12 H12B 0.9800 .
C12 H12C 0.9800 .
C13 H13A 0.9800 .
C13 H13B 0.9800 .
C13 H13C 0.9800 .
C14 H14A 0.9800 .
C14 H14B 0.9800 .
C14 H14C 0.9800 .
C15 C20 1.528(3) .
C15 C16 1.537(3) .
C15 H15 1.0000 .
C16 C18 1.396(3) .
C16 C17 1.397(3) .
C17 C18 1.388(3) 5_655
C17 H17 0.9500 .
C18 C17 1.388(3) 5_655
C18 H18 0.9500 .
C19 O2 1.380(2) .
C19 C20 1.398(3) .
C19 C24 1.415(3) .
C20 C21 1.398(3) .
C21 C22 1.382(3) .
C21 H21 0.9500 .
C22 C23 1.392(3) .
C22 C25 1.538(3) .
C23 C24 1.395(3) .
C23 H23 0.9500 .
C24 C29 1.532(3) .
C25 C28 1.522(3) .
C25 C27 1.536(3) .
C25 C26 1.539(3) .
C26 H26A 0.9800 .
C26 H26B 0.9800 .
C26 H26C 0.9800 .
C27 H27A 0.9800 .
C27 H27B 0.9800 .
C27 H27C 0.9800 .
C28 H28A 0.9800 .
C28 H28B 0.9800 .
C28 H28C 0.9800 .
C29 C30 1.537(3) .
C29 C32 1.540(3) .
C29 C31 1.545(3) .
C30 H30A 0.9800 .
C30 H30B 0.9800 .
C30 H30C 0.9800 .
C31 H31A 0.9800 .
C31 H31B 0.9800 .
C31 H31C 0.9800 .
C32 H32A 0.9800 .
C32 H32B 0.9800 .
C32 H32C 0.9800 .
O4 C41 1.448(3) .
O4 C44 1.458(3) .
C41 C42 1.514(3) .
C41 H41A 0.9900 .
C41 H41B 0.9900 .
C42 C43 1.519(4) .
C42 H42A 0.9900 .
C42 H42B 0.9900 .
C43 C44 1.529(3) .
C43 H43A 0.9900 .
C43 H43B 0.9900 .
C44 H44A 0.9900 .
C44 H44B 0.9900 .
O5 C51 1.435(3) .
C51 C52 1.509(3) .
C51 H51A 0.9900 .
C51 H51B 0.9900 .
C52 C53 1.516(4) .
C52 H52A 0.9900 .
C52 H52B 0.9900 .
C53 H53A 0.9800 .
C53 H53B 0.9800 .
C53 H53C 0.9800 .
O6 C61 1.404(3) .
O6 C64 1.419(3) .
C61 C62 1.498(4) .
C61 H61A 0.9900 .
C61 H61B 0.9900 .
C62 C63 1.495(3) .
C62 H62A 0.9900 .
C62 H62B 0.9900 .
C63 C64 1.512(4) .
C63 H63A 0.9900 .
C63 H63B 0.9900 .
C64 H64A 0.9900 .
C64 H64B 0.9900 .

loop_
_geom_torsion_atom_site_label_1
_geom_torsion_atom_site_label_2
_geom_torsion_atom_site_label_3
_geom_torsion_atom_site_label_4
_geom_torsion
_geom_torsion_site_symmetry_4
C6 C1 O1 V1 67.8(2) .
C2 C1 O1 V1 -112.72(18) .
O3 V1 O1 C1 22.72(15) .
O5 V1 O1 C1 130.55(14) .
O2 V1 O1 C1 -82.25(15) .
O4 V1 O1 C1 -159.17(14) .
O1 C1 C2 C3 175.33(19) .
C6 C1 C2 C3 -5.2(3) .
O1 C1 C2 C7 -7.0(3) .
C6 C1 C2 C7 172.4(2) .
C1 C2 C3 C4 0.4(3) .
C7 C2 C3 C4 -177.3(2) .
C2 C3 C4 C5 3.1(3) .
C2 C3 C4 C11 -179.5(2) .
C3 C4 C5 C6 -1.9(3) .
C11 C4 C5 C6 -179.2(2) .
O1 C1 C6 C5 -174.11(18) .
C2 C1 C6 C5 6.4(3) .
O1 C1 C6 C15 7.5(3) .
C2 C1 C6 C15 -171.93(19) .
C4 C5 C6 C1 -2.7(3) .
C4 C5 C6 C15 175.6(2) .
C3 C2 C7 C10 -0.1(3) .
C1 C2 C7 C10 -177.6(2) .
C3 C2 C7 C8 -120.9(2) .
C1 C2 C7 C8 61.6(3) .
C3 C2 C7 C9 117.9(2) .
C1 C2 C7 C9 -59.7(3) .
C5 C4 C11 C14 -10.8(3) .
C3 C4 C11 C14 171.9(2) .
C5 C4 C11 C13 109.4(2) .
C3 C4 C11 C13 -67.9(3) .
C5 C4 C11 C12 -130.7(2) .
C3 C4 C11 C12 52.0(3) .
C1 C6 C15 C20 -105.2(2) .
C5 C6 C15 C20 76.5(3) .
C1 C6 C15 C16 126.1(2) .
C5 C6 C15 C16 -52.2(3) .
C20 C15 C16 C18 26.9(3) .
C6 C15 C16 C18 154.99(18) .
C20 C15 C16 C17 -159.34(18) .
C6 C15 C16 C17 -31.3(3) .
C18 C16 C17 C18 -0.4(3) 5_655
C15 C16 C17 C18 -174.47(18) 5_655
C17 C16 C18 C17 0.4(3) 5_655
C15 C16 C18 C17 174.40(18) 5_655
C20 C19 O2 V1 -67.2(2) .
C24 C19 O2 V1 113.72(19) .
O3 V1 O2 C19 -24.24(17) .
O5 V1 O2 C19 -132.04(15) .
O1 V1 O2 C19 80.44(16) .
O4 V1 O2 C19 156.34(16) .
O2 C19 C20 C21 177.03(17) .
C24 C19 C20 C21 -3.9(3) .
O2 C19 C20 C15 -3.3(3) .
C24 C19 C20 C15 175.75(18) .
C16 C15 C20 C21 46.0(3) .
C6 C15 C20 C21 -81.4(2) .
C16 C15 C20 C19 -133.68(19) .
C6 C15 C20 C19 98.9(2) .
C19 C20 C21 C22 1.8(3) .
C15 C20 C21 C22 -177.88(18) .
C20 C21 C22 C23 0.9(3) .
C20 C21 C22 C25 179.18(19) .
C21 C22 C23 C24 -1.7(3) .
C25 C22 C23 C24 179.96(19) .
C22 C23 C24 C19 -0.3(3) .
C22 C23 C24 C29 179.49(19) .
O2 C19 C24 C23 -177.83(17) .
C20 C19 C24 C23 3.2(3) .
O2 C19 C24 C29 2.4(3) .
C20 C19 C24 C29 -176.59(18) .
C21 C22 C25 C28 3.6(3) .
C23 C22 C25 C28 -178.2(2) .
C21 C22 C25 C27 124.3(2) .
C23 C22 C25 C27 -57.5(3) .
C21 C22 C25 C26 -116.1(2) .
C23 C22 C25 C26 62.1(3) .
C23 C24 C29 C30 -5.7(3) .
C19 C24 C29 C30 174.05(18) .
C23 C24 C29 C32 113.9(2) .
C19 C24 C29 C32 -66.4(2) .
C23 C24 C29 C31 -124.1(2) .
C19 C24 C29 C31 55.6(3) .
O3 V1 O4 C41 28(2) .
O5 V1 O4 C41 68.33(16) .
O2 V1 O4 C41 -169.36(16) .
O1 V1 O4 C41 -55.47(16) .
O3 V1 O4 C44 -105(2) .
O5 V1 O4 C44 -65.17(15) .
O2 V1 O4 C44 57.14(15) .
O1 V1 O4 C44 171.03(15) .
C44 O4 C41 C42 -24.5(3) .
V1 O4 C41 C42 -162.26(16) .
O4 C41 C42 C43 37.0(3) .
C41 C42 C43 C44 -35.2(3) .
C41 O4 C44 C43 1.7(3) .
V1 O4 C44 C43 138.54(17) .
C42 C43 C44 O4 21.4(3) .
O3 V1 O5 C51 5.5(2) .
O2 V1 O5 C51 113.21(18) .
O1 V1 O5 C51 -102.02(18) .
O4 V1 O5 C51 -173.28(19) .
V1 O5 C51 C52 -158.24(16) .
O5 C51 C52 C53 65.6(3) .
C64 O6 C61 C62 2.3(4) .
O6 C61 C62 C63 -20.6(3) .
C61 C62 C63 C64 29.6(3) .
C61 O6 C64 C63 16.9(3) .
C62 C63 C64 O6 -29.0(3) .
